data_8103316
loop_
_publ_author_name
'Hui-Jie Zhu'
'Hong-Qiang Wang'
'Le-Jun Shi'

_publ_section_title
;
 Crystal structure of
 bis(2-(2-methylimidazol)-4,4,5,5-tetramethyl-2-imidazoline-1-oxyl-3-oxide-k2N,O)cobalt(II)
 dinitrate, [Co(C11H17N4O2)2][NO3]2
;
_journal_issue 2
_journal_name_full 'Zeitschrift f\"ur Kristallographie - New Crystal Structures'
_journal_page_first 239
_journal_volume 227
_journal_year 2012
_chemical_formula_sum 'C22 H34 Co N10 O10'
_chemical_formula_weight 657.52
_space_group_IT_number 14
_symmetry_cell_setting monoclinic
_symmetry_space_group_name_Hall '-P 2yn'
_symmetry_space_group_name_H-M 'P 1 21/n 1'
_atom_sites_solution_hydrogens geom
_atom_sites_solution_primary direct
_atom_sites_solution_secondary difmap
_audit_creation_method SHELXL-97
_cell_angle_alpha 90.00
_cell_angle_beta 101.666(5)
_cell_angle_gamma 90.00
_cell_formula_units_Z 2
_cell_length_a 7.954(4)
_cell_length_b 10.790(5)
_cell_length_c 16.864(8)
_cell_measurement_reflns_used 2375
_cell_measurement_temperature 293(2)
_cell_measurement_theta_max 23.44
_cell_measurement_theta_min 2.25
_cell_volume 1417.4(12)
_computing_cell_refinement 'Bruker SMART'
_computing_data_collection 'Bruker SMART'
_computing_data_reduction 'Bruker SAINT'
_computing_molecular_graphics 'Bruker SHELXTL'
_computing_publication_material 'Bruker SHELXTL'
_computing_structure_refinement 'SHELXL-97 (Sheldrick, 1997)'
_computing_structure_solution 'SHELXS-97 (Sheldrick, 1990)'
_diffrn_ambient_temperature 293(2)
_diffrn_measured_fraction_theta_full 0.998
_diffrn_measured_fraction_theta_max 0.998
_diffrn_measurement_device_type 'CCD area detector'
_diffrn_measurement_method 'phi and omega scans'
_diffrn_radiation_monochromator graphite
_diffrn_radiation_source 'fine-focus sealed tube'
_diffrn_radiation_type MoK\a
_diffrn_radiation_wavelength 0.71073
_diffrn_reflns_av_R_equivalents 0.0781
_diffrn_reflns_av_sigmaI/netI 0.0659
_diffrn_reflns_limit_h_max 9
_diffrn_reflns_limit_h_min -9
_diffrn_reflns_limit_k_max 13
_diffrn_reflns_limit_k_min -12
_diffrn_reflns_limit_l_max 20
_diffrn_reflns_limit_l_min -20
_diffrn_reflns_number 10453
_diffrn_reflns_theta_full 25.50
_diffrn_reflns_theta_max 25.50
_diffrn_reflns_theta_min 2.25
_diffrn_standards_number 0
_exptl_absorpt_coefficient_mu 0.678
_exptl_absorpt_correction_T_max 0.9504
_exptl_absorpt_correction_T_min 0.7880
_exptl_absorpt_correction_type multi-scan
_exptl_absorpt_process_details sadabs
_exptl_crystal_colour black
_exptl_crystal_density_diffrn 1.541
_exptl_crystal_density_method 'not measured'
_exptl_crystal_description block
_exptl_crystal_F_000 686
_exptl_crystal_size_max 0.37
_exptl_crystal_size_mid 0.11
_exptl_crystal_size_min 0.06
_refine_diff_density_max 1.217
_refine_diff_density_min -1.252
_refine_diff_density_rms 0.123
_refine_ls_extinction_method none
_refine_ls_goodness_of_fit_ref 1.025
_refine_ls_hydrogen_treatment constr
_refine_ls_matrix_type full
_refine_ls_number_parameters 201
_refine_ls_number_reflns 2635
_refine_ls_number_restraints 0
_refine_ls_restrained_S_all 1.025
_refine_ls_R_factor_all 0.0897
_refine_ls_R_factor_gt 0.0740
_refine_ls_shift/su_max 0.000
_refine_ls_shift/su_mean 0.000
_refine_ls_structure_factor_coef Fsqd
_refine_ls_weighting_details 'calc w=1/[\s^2^(Fo^2^)+(0.1553P)^2^+0.5275P] where P=(Fo^2^+2Fc^2^)/3'
_refine_ls_weighting_scheme calc
_refine_ls_wR_factor_gt 0.2010
_refine_ls_wR_factor_ref 0.2206
_reflns_number_gt 2054
_reflns_number_total 2635
_reflns_threshold_expression >2sigma(I)
_cod_data_source_file 1267-3651.cff
_cod_data_source_block b
_cod_depositor_comments
;
The following automatic conversions were performed:

'_symmetry_cell_setting' value 'Monoclinic' changed to 'monoclinic'
according to /home/saulius/struct/CIF-dictionaries/cif_core.dic
dictionary named 'cif_core.dic' version 2.4.1 from 2010-06-29.

Automatic conversion script
Id: cif_fix_values 1891 2012-01-12 08:04:46Z andrius 
;
_cod_original_cell_volume 1417.4(11)
_cod_original_sg_symbol_H-M P2(1)/n
_cod_database_code 8103316

loop_
_symmetry_equiv_pos_as_xyz
'x, y, z'
'-x+1/2, y+1/2, -z+1/2'
'-x, -y, -z'
'x-1/2, -y-1/2, z-1/2'

loop_
_atom_site_label
_atom_site_type_symbol
_atom_site_fract_x
_atom_site_fract_y
_atom_site_fract_z
_atom_site_U_iso_or_equiv
_atom_site_adp_type
_atom_site_occupancy
_atom_site_symmetry_multiplicity
_atom_site_calc_flag
_atom_site_refinement_flags
Co1 Co 0.0000 1.0000 0.0000 0.0324(3) Uani 1 2 d S
O1 O 0.0099(3) 0.8837(3) 0.09272(19) 0.0458(8) Uani 1 1 d .
O2 O 0.5657(4) 0.7352(4) 0.1322(3) 0.0720(11) Uani 1 1 d .
O3 O -0.1132(5) 1.1789(4) 0.0698(3) 0.0820(13) Uani 1 1 d .
O4 O 0.0792(6) 1.3066(5) 0.1264(4) 0.131(3) Uani 1 1 d .
O5 O -0.1652(8) 1.3026(6) 0.1572(4) 0.136(3) Uani 1 1 d .
N1 N 0.2420(4) 1.0372(4) 0.0420(2) 0.0402(8) Uani 1 1 d .
N2 N 0.5059(5) 1.0220(3) 0.1142(2) 0.0404(9) Uani 1 1 d .
N3 N 0.1432(4) 0.8110(3) 0.1126(2) 0.0397(8) Uani 1 1 d .
N4 N 0.4064(4) 0.7418(3) 0.1343(2) 0.0479(9) Uani 1 1 d .
N5 N -0.0633(6) 1.2619(4) 0.1191(3) 0.0622(12) Uani 1 1 d .
C1 C 0.3295(5) 1.1423(4) 0.0322(3) 0.0447(10) Uani 1 1 d .
H1 H 0.2853 1.2093 0.0000 0.054 Uiso 1 1 calc R
C2 C 0.4915(5) 1.1341(4) 0.0767(3) 0.0464(11) Uani 1 1 d .
H2 H 0.5768 1.1940 0.0808 0.056 Uiso 1 1 calc R
C3 C 0.3533(5) 0.9643(4) 0.0914(3) 0.0377(9) Uani 1 1 d .
C4 C 0.6595(6) 0.9846(5) 0.1737(3) 0.0540(13) Uani 1 1 d .
H4A H 0.6254 0.9385 0.2165 0.081 Uiso 1 1 calc R
H4B H 0.7219 1.0571 0.1957 0.081 Uiso 1 1 calc R
H4C H 0.7312 0.9338 0.1476 0.081 Uiso 1 1 calc R
C5 C 0.3050(5) 0.8428(4) 0.1143(2) 0.0397(9) Uani 1 1 d .
C6 C 0.1253(6) 0.6832(4) 0.1450(3) 0.0451(10) Uani 1 1 d .
C7 C 0.3031(6) 0.6278(4) 0.1396(3) 0.0483(11) Uani 1 1 d .
C8 C 0.0963(7) 0.7010(5) 0.2311(3) 0.0659(14) Uani 1 1 d .
H8A H 0.1945 0.7412 0.2633 0.099 Uiso 1 1 calc R
H8B H 0.0800 0.6218 0.2543 0.099 Uiso 1 1 calc R
H8C H -0.0037 0.7513 0.2298 0.099 Uiso 1 1 calc R
C9 C -0.0284(6) 0.6177(5) 0.0924(4) 0.0621(14) Uani 1 1 d .
H9A H -0.1329 0.6545 0.1014 0.093 Uiso 1 1 calc R
H9B H -0.0265 0.5314 0.1066 0.093 Uiso 1 1 calc R
H9C H -0.0224 0.6260 0.0364 0.093 Uiso 1 1 calc R
C10 C 0.3864(7) 0.5508(5) 0.2129(4) 0.0709(16) Uani 1 1 d .
H10A H 0.4932 0.5175 0.2042 0.106 Uiso 1 1 calc R
H10B H 0.3111 0.4841 0.2202 0.106 Uiso 1 1 calc R
H10C H 0.4073 0.6023 0.2603 0.106 Uiso 1 1 calc R
C11 C 0.3069(8) 0.5548(6) 0.0626(4) 0.0716(16) Uani 1 1 d .
H11A H 0.2587 0.6042 0.0162 0.107 Uiso 1 1 calc R
H11B H 0.2409 0.4802 0.0622 0.107 Uiso 1 1 calc R
H11C H 0.4234 0.5340 0.0608 0.107 Uiso 1 1 calc R

loop_
_atom_site_aniso_label
_atom_site_aniso_U_11
_atom_site_aniso_U_22
_atom_site_aniso_U_33
_atom_site_aniso_U_23
_atom_site_aniso_U_13
_atom_site_aniso_U_12
Co1 0.0294(5) 0.0384(5) 0.0261(5) 0.0066(3) -0.0024(3) -0.0031(3)
O1 0.0388(15) 0.0524(18) 0.0443(18) 0.0109(14) 0.0041(12) 0.0047(13)
O2 0.052(2) 0.072(2) 0.090(3) 0.003(2) 0.0078(18) 0.0072(17)
O3 0.070(2) 0.097(3) 0.077(3) -0.028(3) 0.011(2) -0.004(2)
O4 0.067(3) 0.101(4) 0.203(7) 0.041(4) -0.025(3) -0.024(3)
O5 0.154(5) 0.143(5) 0.127(5) -0.086(4) 0.067(4) -0.055(4)
N1 0.043(2) 0.0397(18) 0.035(2) 0.0039(15) 0.0001(15) -0.0018(15)
N2 0.0368(19) 0.048(2) 0.033(2) -0.0014(15) 0.0001(15) -0.0028(14)
N3 0.0406(18) 0.044(2) 0.0322(18) 0.0053(15) 0.0018(13) -0.0014(15)
N4 0.0402(19) 0.049(2) 0.050(2) 0.0072(17) -0.0017(16) 0.0027(16)
N5 0.061(3) 0.067(3) 0.050(3) 0.014(2) -0.007(2) -0.013(2)
C1 0.043(2) 0.045(2) 0.042(3) 0.0075(19) -0.0005(18) -0.0027(18)
C2 0.043(2) 0.048(3) 0.047(3) 0.003(2) 0.0055(19) -0.0078(19)
C3 0.042(2) 0.037(2) 0.032(2) -0.0023(16) 0.0017(17) 0.0012(16)
C4 0.040(3) 0.067(3) 0.049(3) 0.005(2) -0.005(2) 0.0006(19)
C5 0.043(2) 0.043(2) 0.030(2) -0.0001(17) -0.0013(16) -0.0010(17)
C6 0.054(2) 0.043(2) 0.033(2) 0.0041(18) -0.0036(18) -0.0072(19)
C7 0.054(3) 0.041(2) 0.041(3) 0.0015(19) -0.0105(19) -0.0015(19)
C8 0.087(4) 0.069(3) 0.040(3) 0.016(2) 0.009(2) 0.000(3)
C9 0.059(3) 0.053(3) 0.066(4) 0.003(2) -0.007(2) -0.013(2)
C10 0.077(4) 0.056(3) 0.065(4) 0.018(3) -0.019(3) 0.000(3)
C11 0.076(4) 0.070(4) 0.064(4) -0.016(3) 0.002(3) 0.005(3)

loop_
_atom_type_symbol
_atom_type_description
_atom_type_scat_dispersion_real
_atom_type_scat_dispersion_imag
_atom_type_scat_source
C C 0.0033 0.0016 'International Tables Vol C Tables 4.2.6.8 and 6.1.1.4'
H H 0.0000 0.0000 'International Tables Vol C Tables 4.2.6.8 and 6.1.1.4'
N N 0.0061 0.0033 'International Tables Vol C Tables 4.2.6.8 and 6.1.1.4'
O O 0.0106 0.0060 'International Tables Vol C Tables 4.2.6.8 and 6.1.1.4'
Co Co 0.3494 0.9721 'International Tables Vol C Tables 4.2.6.8 and 6.1.1.4'

loop_
_geom_angle_atom_site_label_1
_geom_angle_atom_site_label_2
_geom_angle_atom_site_label_3
_geom_angle
_geom_angle_site_symmetry_1
_geom_angle_site_symmetry_3
N1 Co1 N1 179.999(1) 3_575 .
N1 Co1 O1 92.00(13) 3_575 .
N1 Co1 O1 88.00(13) . .
N1 Co1 O1 88.00(13) 3_575 3_575
N1 Co1 O1 92.00(13) . 3_575
O1 Co1 O1 180.00(16) . 3_575
N1 Co1 O3 84.70(14) 3_575 .
N1 Co1 O3 95.30(14) . .
O1 Co1 O3 94.39(14) . .
O1 Co1 O3 85.61(14) 3_575 .
N3 O1 Co1 118.7(2) . .
N5 O3 Co1 140.8(4) . .
C3 N1 C1 106.0(3) . .
C3 N1 Co1 125.7(3) . .
C1 N1 Co1 128.2(3) . .
C3 N2 C2 107.0(4) . .
C3 N2 C4 130.0(4) . .
C2 N2 C4 122.8(4) . .
O1 N3 C5 125.6(3) . .
O1 N3 C6 120.9(3) . .
C5 N3 C6 113.2(3) . .
O2 N4 C5 125.5(4) . .
O2 N4 C7 121.2(4) . .
C5 N4 C7 111.7(3) . .
O5 N5 O4 120.8(6) . .
O5 N5 O3 117.5(5) . .
O4 N5 O3 121.6(6) . .
C2 C1 N1 109.3(4) . .
C2 C1 H1 125.3 . .
N1 C1 H1 125.3 . .
C1 C2 N2 107.3(4) . .
C1 C2 H2 126.4 . .
N2 C2 H2 126.4 . .
N1 C3 N2 110.4(4) . .
N1 C3 C5 121.4(4) . .
N2 C3 C5 128.1(4) . .
N2 C4 H4A 109.5 . .
N2 C4 H4B 109.5 . .
H4A C4 H4B 109.5 . .
N2 C4 H4C 109.5 . .
H4A C4 H4C 109.5 . .
H4B C4 H4C 109.5 . .
N3 C5 N4 108.8(4) . .
N3 C5 C3 122.7(4) . .
N4 C5 C3 128.3(4) . .
N3 C6 C8 105.9(4) . .
N3 C6 C9 109.7(4) . .
C8 C6 C9 110.6(4) . .
N3 C6 C7 100.2(3) . .
C8 C6 C7 114.7(4) . .
C9 C6 C7 114.8(4) . .
N4 C7 C11 105.6(4) . .
N4 C7 C10 110.1(4) . .
C11 C7 C10 109.2(5) . .
N4 C7 C6 101.8(3) . .
C11 C7 C6 115.0(4) . .
C10 C7 C6 114.4(4) . .
C6 C8 H8A 109.5 . .
C6 C8 H8B 109.5 . .
H8A C8 H8B 109.5 . .
C6 C8 H8C 109.5 . .
H8A C8 H8C 109.5 . .
H8B C8 H8C 109.5 . .
C6 C9 H9A 109.5 . .
C6 C9 H9B 109.5 . .
H9A C9 H9B 109.5 . .
C6 C9 H9C 109.5 . .
H9A C9 H9C 109.5 . .
H9B C9 H9C 109.5 . .
C7 C10 H10A 109.5 . .
C7 C10 H10B 109.5 . .
H10A C10 H10B 109.5 . .
C7 C10 H10C 109.5 . .
H10A C10 H10C 109.5 . .
H10B C10 H10C 109.5 . .
C7 C11 H11A 109.5 . .
C7 C11 H11B 109.5 . .
H11A C11 H11B 109.5 . .
C7 C11 H11C 109.5 . .
H11A C11 H11C 109.5 . .
H11B C11 H11C 109.5 . .

loop_
_geom_bond_atom_site_label_1
_geom_bond_atom_site_label_2
_geom_bond_distance
_geom_bond_site_symmetry_2
Co1 N1 1.954(4) 3_575
Co1 N1 1.954(4) .
Co1 O1 1.994(3) .
Co1 O1 1.994(3) 3_575
Co1 O3 2.520(4) .
O1 N3 1.307(4) .
O2 N4 1.276(4) .
O3 N5 1.231(6) .
O4 N5 1.215(6) .
O5 N5 1.214(7) .
N1 C3 1.341(6) .
N1 C1 1.358(5) .
N2 C3 1.349(6) .
N2 C2 1.358(6) .
N2 C4 1.471(6) .
N3 C5 1.327(5) .
N3 C6 1.500(6) .
N4 C5 1.358(5) .
N4 C7 1.492(6) .
C1 C2 1.357(6) .
C1 H1 0.9300 .
C2 H2 0.9300 .
C3 C5 1.440(6) .
C4 H4A 0.9600 .
C4 H4B 0.9600 .
C4 H4C 0.9600 .
C6 C8 1.529(7) .
C6 C9 1.530(6) .
C6 C7 1.555(7) .
C7 C11 1.524(7) .
C7 C10 1.525(6) .
C8 H8A 0.9600 .
C8 H8B 0.9600 .
C8 H8C 0.9600 .
C9 H9A 0.9600 .
C9 H9B 0.9600 .
C9 H9C 0.9600 .
C10 H10A 0.9600 .
C10 H10B 0.9600 .
C10 H10C 0.9600 .
C11 H11A 0.9600 .
C11 H11B 0.9600 .
C11 H11C 0.9600 .

loop_
_geom_torsion_atom_site_label_1
_geom_torsion_atom_site_label_2
_geom_torsion_atom_site_label_3
_geom_torsion_atom_site_label_4
_geom_torsion
_geom_torsion_site_symmetry_1
N1 Co1 O1 N3 137.0(3) 3_575
N1 Co1 O1 N3 -43.0(3) .
O1 Co1 O1 N3 -29(26) 3_575
O3 Co1 O1 N3 -138.1(3) .
N1 Co1 O3 N5 173.7(6) 3_575
N1 Co1 O3 N5 -6.3(6) .
O1 Co1 O3 N5 82.1(6) .
O1 Co1 O3 N5 -97.9(6) 3_575
N1 Co1 N1 C3 158(9) 3_575
O1 Co1 N1 C3 22.1(4) .
O1 Co1 N1 C3 -157.9(4) 3_575
O3 Co1 N1 C3 116.3(4) .
N1 Co1 N1 C1 -18(9) 3_575
O1 Co1 N1 C1 -153.5(4) .
O1 Co1 N1 C1 26.5(4) 3_575
O3 Co1 N1 C1 -59.3(4) .
Co1 O1 N3 C5 40.5(5) .
Co1 O1 N3 C6 -146.2(3) .
Co1 O3 N5 O5 -154.7(6) .
Co1 O3 N5 O4 29.3(9) .
C3 N1 C1 C2 -1.3(5) .
Co1 N1 C1 C2 175.0(3) .
N1 C1 C2 N2 0.6(5) .
C3 N2 C2 C1 0.4(5) .
C4 N2 C2 C1 -174.4(4) .
C1 N1 C3 N2 1.6(5) .
Co1 N1 C3 N2 -174.8(3) .
C1 N1 C3 C5 -179.0(4) .
Co1 N1 C3 C5 4.6(6) .
C2 N2 C3 N1 -1.3(5) .
C4 N2 C3 N1 173.1(5) .
C2 N2 C3 C5 179.4(4) .
C4 N2 C3 C5 -6.3(8) .
O1 N3 C5 N4 -177.4(4) .
C6 N3 C5 N4 8.9(5) .
O1 N3 C5 C3 -1.9(6) .
C6 N3 C5 C3 -175.7(4) .
O2 N4 C5 N3 171.3(4) .
C7 N4 C5 N3 5.6(5) .
O2 N4 C5 C3 -3.8(7) .
C7 N4 C5 C3 -169.5(4) .
N1 C3 C5 N3 -23.3(7) .
N2 C3 C5 N3 156.0(4) .
N1 C3 C5 N4 151.2(4) .
N2 C3 C5 N4 -29.5(7) .
O1 N3 C6 C8 -72.9(5) .
C5 N3 C6 C8 101.2(4) .
O1 N3 C6 C9 46.5(6) .
C5 N3 C6 C9 -139.4(4) .
O1 N3 C6 C7 167.6(3) .
C5 N3 C6 C7 -18.3(4) .
O2 N4 C7 C11 -62.4(5) .
C5 N4 C7 C11 104.0(5) .
O2 N4 C7 C10 55.4(6) .
C5 N4 C7 C10 -138.2(4) .
O2 N4 C7 C6 177.1(4) .
C5 N4 C7 C6 -16.5(5) .
N3 C6 C7 N4 19.1(4) .
C8 C6 C7 N4 -93.7(4) .
C9 C6 C7 N4 136.6(4) .
N3 C6 C7 C11 -94.5(5) .
C8 C6 C7 C11 152.6(5) .
C9 C6 C7 C11 22.9(6) .
N3 C6 C7 C10 137.9(4) .
C8 C6 C7 C10 25.0(6) .
C9 C6 C7 C10 -104.7(5) .
